data_4509646
loop_
_publ_author_name
'Soegiarto, Airon C.'
'Ward, Michael D.'

_publ_section_title
;
 Directed Organization of Dye Aggregates in Hydrogen-Bonded Host
 Frameworks
;
_journal_issue 8
_journal_name_full 'Crystal Growth &amp; Design'
_journal_page_first 3803
_journal_paper_doi 10.1021/cg900578u
_journal_volume 9
_journal_year 2009
_chemical_formula_sum 'C50 H58 N8 O12 S2'
_chemical_formula_weight 1027.16
_chemical_name_systematic
; 
 ? 
;
_space_group_IT_number 29
_symmetry_cell_setting orthorhombic
_symmetry_space_group_name_Hall 'P 2c -2ac'
_symmetry_space_group_name_H-M 'P c a 21'
_atom_sites_solution_hydrogens geom
_atom_sites_solution_primary direct
_atom_sites_solution_secondary difmap
_audit_creation_method SHELXL-97
_cell_angle_alpha 90.00
_cell_angle_beta 90.00
_cell_angle_gamma 90.00
_cell_formula_units_Z 4
_cell_length_a 13.5107(5)
_cell_length_b 30.2800(11)
_cell_length_c 12.6926(4)
_cell_measurement_reflns_used 9945
_cell_measurement_temperature 200(2)
_cell_measurement_theta_max 25.12
_cell_measurement_theta_min 2.30
_cell_volume 5192.6(3)
_computing_cell_refinement 'Bruker SAINT'
_computing_data_collection 'Bruker APEX2'
_computing_data_reduction 'Bruker SAINT'
_computing_molecular_graphics 'Bruker SHELXTL'
_computing_publication_material 'Bruker SHELXTL'
_computing_structure_refinement 'SHELXL-97 (Sheldrick, 2008)'
_computing_structure_solution 'SHELXS-97 (Sheldrick, 2008)'
_diffrn_ambient_temperature 200(2)
_diffrn_measured_fraction_theta_full 0.999
_diffrn_measured_fraction_theta_max 0.999
_diffrn_measurement_device_type 'Bruker APEX-II CCD'
_diffrn_measurement_method '\f and \w scans'
_diffrn_radiation_monochromator graphite
_diffrn_radiation_source 'fine-focus sealed tube'
_diffrn_radiation_type MoK\a
_diffrn_radiation_wavelength 0.71073
_diffrn_reflns_av_R_equivalents 0.0506
_diffrn_reflns_av_sigmaI/netI 0.0287
_diffrn_reflns_limit_h_max 16
_diffrn_reflns_limit_h_min -16
_diffrn_reflns_limit_k_max 37
_diffrn_reflns_limit_k_min -37
_diffrn_reflns_limit_l_max 15
_diffrn_reflns_limit_l_min -15
_diffrn_reflns_number 96615
_diffrn_reflns_theta_full 26.39
_diffrn_reflns_theta_max 26.39
_diffrn_reflns_theta_min 0.67
_exptl_absorpt_coefficient_mu 0.171
_exptl_absorpt_correction_T_max 0.9814
_exptl_absorpt_correction_T_min 0.9117
_exptl_absorpt_correction_type multi-scan
_exptl_absorpt_process_details sadabs
_exptl_crystal_colour orange-brown
_exptl_crystal_density_diffrn 1.314
_exptl_crystal_density_method 'not measured'
_exptl_crystal_description slab
_exptl_crystal_F_000 2168
_exptl_crystal_size_max 0.55
_exptl_crystal_size_mid 0.27
_exptl_crystal_size_min 0.11
_refine_diff_density_max 0.625
_refine_diff_density_min -0.431
_refine_diff_density_rms 0.073
_refine_ls_abs_structure_details 'Flack H D (1983), Acta Cryst. A39, 876-881'
_refine_ls_abs_structure_Flack 0.11(12)
_refine_ls_extinction_method none
_refine_ls_goodness_of_fit_ref 1.063
_refine_ls_hydrogen_treatment constr
_refine_ls_matrix_type full
_refine_ls_number_parameters 652
_refine_ls_number_reflns 10611
_refine_ls_number_restraints 1
_refine_ls_restrained_S_all 1.063
_refine_ls_R_factor_all 0.0974
_refine_ls_R_factor_gt 0.0813
_refine_ls_shift/su_max 0.000
_refine_ls_shift/su_mean 0.000
_refine_ls_structure_factor_coef Fsqd
_refine_ls_weighting_details 'calc w=1/[\s^2^(Fo^2^)+(0.1216P)^2^+6.6182P] where P=(Fo^2^+2Fc^2^)/3'
_refine_ls_weighting_scheme calc
_refine_ls_wR_factor_gt 0.2254
_refine_ls_wR_factor_ref 0.2415
_reflns_number_gt 8693
_reflns_number_total 10611
_reflns_threshold_expression >2sigma(I)
_cod_data_source_file cg900578usup19.cif
_cod_data_source_block Ward_Soegiarto_compound_15
_cod_depositor_comments
;
The following automatic conversions were performed:

'_symmetry_cell_setting' value 'Orthorhombic' changed to
'orthorhombic' according to
/home/saulius/struct/CIF-dictionaries/cif_core.dic dictionary named
'cif_core.dic' version 2.4.2 from 2011-04-26.

Automatic conversion script
Id: cif_fix_values 1891 2012-01-12 08:04:46Z andrius 
;
_cod_original_sg_symbol_H-M Pca2(1)
_cod_database_code 4509646

loop_
_symmetry_equiv_pos_as_xyz
'x, y, z'
'-x, -y, z+1/2'
'x+1/2, -y, z'
'-x+1/2, y, z+1/2'

loop_
_atom_site_label
_atom_site_type_symbol
_atom_site_fract_x
_atom_site_fract_y
_atom_site_fract_z
_atom_site_U_iso_or_equiv
_atom_site_adp_type
_atom_site_occupancy
_atom_site_symmetry_multiplicity
_atom_site_calc_flag
_atom_site_refinement_flags
C1 C -0.3588(4) -0.49377(17) -0.5294(5) 0.0539(13) Uani 1 1 d .
N1 N -0.2818(3) -0.47814(16) -0.4757(4) 0.0624(12) Uani 1 1 d .
H1A H -0.2254 -0.4731 -0.5082 0.075 Uiso 1 1 calc R
H1B H -0.2874 -0.4729 -0.4078 0.075 Uiso 1 1 calc R
N2 N -0.4426(3) -0.50169(16) -0.4771(4) 0.0600(12) Uani 1 1 d .
H2A H -0.4943 -0.5125 -0.5106 0.072 Uiso 1 1 calc R
H2B H -0.4462 -0.4962 -0.4092 0.072 Uiso 1 1 calc R
N3 N -0.3521(3) -0.50178(16) -0.6303(3) 0.0581(11) Uani 1 1 d .
H3A H -0.2961 -0.4968 -0.6637 0.070 Uiso 1 1 calc R
H3B H -0.4036 -0.5121 -0.6649 0.070 Uiso 1 1 calc R
C2 C -0.6447(3) -0.00298(15) -0.5580(3) 0.0386(9) Uani 1 1 d .
N4 N -0.5604(3) 0.00472(15) -0.5064(3) 0.0549(11) Uani 1 1 d .
H4A H -0.5086 0.0150 -0.5404 0.066 Uiso 1 1 calc R
H4B H -0.5567 -0.0005 -0.4383 0.066 Uiso 1 1 calc R
N5 N -0.7217(3) -0.01844(16) -0.5062(3) 0.0555(11) Uani 1 1 d .
H5A H -0.7776 -0.0236 -0.5397 0.067 Uiso 1 1 calc R
H5B H -0.7173 -0.0236 -0.4381 0.067 Uiso 1 1 calc R
N6 N -0.6494(3) 0.00496(16) -0.6594(3) 0.0550(11) Uani 1 1 d .
H6A H -0.7047 0.0000 -0.6940 0.066 Uiso 1 1 calc R
H6B H -0.5972 0.0153 -0.6928 0.066 Uiso 1 1 calc R
C3 C -0.5804(3) -0.10078(15) -0.2474(4) 0.0402(9) Uani 1 1 d .
C4 C -0.4849(4) -0.1160(2) -0.2514(8) 0.090(3) Uani 1 1 d .
H4 H -0.4309 -0.0959 -0.2533 0.108 Uiso 1 1 calc R
C5 C -0.4687(5) -0.1610(2) -0.2527(11) 0.125(4) Uani 1 1 d .
H5 H -0.4029 -0.1719 -0.2470 0.150 Uiso 1 1 calc R
C6 C -0.5469(5) -0.1908(2) -0.2620(9) 0.094(3) Uani 1 1 d .
C7 C -0.6401(4) -0.1746(2) -0.2490(7) 0.0737(19) Uani 1 1 d .
H7 H -0.6939 -0.1946 -0.2415 0.088 Uiso 1 1 calc R
C8 C -0.6576(4) -0.13044(17) -0.2467(5) 0.0535(12) Uani 1 1 d .
H8 H -0.7238 -0.1199 -0.2445 0.064 Uiso 1 1 calc R
C9 C -0.5219(7) -0.2414(2) -0.2845(7) 0.098(3) Uani 1 1 d .
H9A H -0.5785 -0.2569 -0.3174 0.117 Uiso 1 1 calc R
H9B H -0.4627 -0.2446 -0.3299 0.117 Uiso 1 1 calc R
S1 S -0.60225(7) -0.04425(4) -0.23826(8) 0.0374(3) Uani 1 1 d .
O1 O -0.6978(2) -0.03652(12) -0.2876(3) 0.0493(8) Uani 1 1 d .
O2 O -0.6042(2) -0.03367(13) -0.1266(3) 0.0485(8) Uani 1 1 d .
O3 O -0.5204(2) -0.02255(11) -0.2919(3) 0.0477(8) Uani 1 1 d .
C10 C -0.4270(3) -0.39792(16) -0.2083(5) 0.0491(12) Uani 1 1 d .
C11 C -0.3534(4) -0.36634(18) -0.2121(5) 0.0562(13) Uani 1 1 d .
H11 H -0.2862 -0.3751 -0.2194 0.067 Uiso 1 1 calc R
C12 C -0.3772(4) -0.32178(19) -0.2052(6) 0.0703(17) Uani 1 1 d .
H12 H -0.3270 -0.3002 -0.2150 0.084 Uiso 1 1 calc R
C13 C -0.4743(5) -0.3082(2) -0.1841(6) 0.0695(16) Uani 1 1 d .
C14 C -0.5478(4) -0.3403(2) -0.1792(6) 0.0723(17) Uani 1 1 d .
H14 H -0.6146 -0.3317 -0.1679 0.087 Uiso 1 1 calc R
C15 C -0.5243(4) -0.38522(19) -0.1909(6) 0.0692(18) Uani 1 1 d .
H15 H -0.5750 -0.4069 -0.1869 0.083 Uiso 1 1 calc R
C16 C -0.5027(5) -0.2577(2) -0.1745(6) 0.083(2) Uani 1 1 d .
H16A H -0.5626 -0.2541 -0.1304 0.099 Uiso 1 1 calc R
H16B H -0.4479 -0.2408 -0.1419 0.099 Uiso 1 1 calc R
S2 S -0.39832(8) -0.45429(4) -0.20655(10) 0.0466(4) Uani 1 1 d .
O4 O -0.4781(3) -0.47704(12) -0.2609(3) 0.0538(9) Uani 1 1 d .
O5 O -0.3030(3) -0.45943(13) -0.2568(3) 0.0602(10) Uani 1 1 d .
O6 O -0.3948(3) -0.46715(13) -0.0962(3) 0.0549(9) Uani 1 1 d .
C17 C -0.8894(4) -0.1931(2) -0.3504(4) 0.0525(13) Uani 1 1 d .
C18 C -0.9175(4) -0.17104(18) -0.2577(4) 0.0506(12) Uani 1 1 d .
C19 C -0.9144(4) -0.1932(2) -0.1607(4) 0.0574(14) Uani 1 1 d .
C20 C -0.8850(4) -0.23649(19) -0.1568(3) 0.0541(13) Uani 1 1 d .
H20 H -0.8838 -0.2512 -0.0907 0.065 Uiso 1 1 calc R
C21 C -0.8566(3) -0.25980(16) -0.2481(3) 0.0415(10) Uani 1 1 d .
C22 C -0.8596(3) -0.23653(18) -0.3433(4) 0.0475(12) Uani 1 1 d .
C23 C -0.8259(3) -0.30413(18) -0.2483(4) 0.0480(11) Uani 1 1 d .
H23 H -0.8257 -0.3199 -0.1836 0.058 Uiso 1 1 calc R
C24 C -0.7965(4) -0.3254(2) -0.3372(5) 0.0622(14) Uani 1 1 d .
C25 C -0.7920(6) -0.3013(3) -0.4334(6) 0.084(2) Uani 1 1 d .
C26 C -0.7649(5) -0.3733(2) -0.3300(7) 0.081(2) Uani 1 1 d .
C27 C -0.7285(10) -0.3975(3) -0.4283(11) 0.145(5) Uani 1 1 d .
H27A H -0.7375 -0.4294 -0.4189 0.218 Uiso 1 1 calc R
H27B H -0.6581 -0.3911 -0.4393 0.218 Uiso 1 1 calc R
H27C H -0.7664 -0.3875 -0.4897 0.218 Uiso 1 1 calc R
C28 C -0.9520(7) -0.1046(3) -0.3623(9) 0.102(3) Uani 1 1 d .
H28A H -1.0205 -0.1074 -0.3892 0.122 Uiso 1 1 calc R
H28B H -0.9385 -0.0728 -0.3511 0.122 Uiso 1 1 calc R
C29 C -0.8836(9) -0.1215(3) -0.4412(8) 0.115(3) Uani 1 1 d .
H29A H -0.8152 -0.1139 -0.4200 0.138 Uiso 1 1 calc R
H29B H -0.8971 -0.1067 -0.5092 0.138 Uiso 1 1 calc R
C30 C -0.8901(7) -0.1698(3) -0.4569(5) 0.090(3) Uani 1 1 d .
H30A H -0.8333 -0.1801 -0.4997 0.109 Uiso 1 1 calc R
H30B H -0.9518 -0.1772 -0.4952 0.109 Uiso 1 1 calc R
C31 C -0.9817(6) -0.1057(2) -0.1686(8) 0.091(2) Uani 1 1 d .
H31A H -0.9701 -0.0736 -0.1758 0.110 Uiso 1 1 calc R
H31B H -1.0541 -0.1104 -0.1645 0.110 Uiso 1 1 calc R
C32 C -0.9380(8) -0.1204(3) -0.0734(8) 0.100(3) Uani 1 1 d .
H32A H -0.9711 -0.1058 -0.0132 0.120 Uiso 1 1 calc R
H32B H -0.8674 -0.1118 -0.0725 0.120 Uiso 1 1 calc R
C33 C -0.9461(7) -0.1690(2) -0.0613(7) 0.094(3) Uani 1 1 d .
H33A H -1.0154 -0.1769 -0.0445 0.113 Uiso 1 1 calc R
H33B H -0.9040 -0.1787 -0.0017 0.113 Uiso 1 1 calc R
N7 N -0.9445(4) -0.12760(17) -0.2611(5) 0.0661(14) Uani 1 1 d .
O7 O -0.8282(4) -0.25811(17) -0.4324(3) 0.0799(13) Uani 1 1 d .
O8 O -0.7595(7) -0.3132(2) -0.5176(5) 0.146(3) Uani 1 1 d .
O9 O -0.7726(4) -0.39185(16) -0.2454(5) 0.0911(16) Uani 1 1 d .
C34 C -0.1040(4) -0.30469(19) -0.3177(4) 0.0530(13) Uani 1 1 d .
C35 C -0.0933(4) -0.32460(19) -0.2187(6) 0.0628(16) Uani 1 1 d .
C36 C -0.1151(5) -0.2997(2) -0.1237(5) 0.075(2) Uani 1 1 d .
C37 C -0.1449(5) -0.2572(2) -0.1351(5) 0.0706(18) Uani 1 1 d .
H37 H -0.1591 -0.2405 -0.0736 0.085 Uiso 1 1 calc R
C38 C -0.1561(4) -0.23648(17) -0.2352(4) 0.0500(12) Uani 1 1 d .
C39 C -0.1339(4) -0.26173(19) -0.3227(4) 0.0500(12) Uani 1 1 d .
C40 C -0.1866(3) -0.19282(18) -0.2480(4) 0.0494(11) Uani 1 1 d .
H40 H -0.2020 -0.1760 -0.1870 0.059 Uiso 1 1 calc R
C41 C -0.1952(3) -0.17326(18) -0.3436(5) 0.0533(12) Uani 1 1 d .
C42 C -0.1741(5) -0.2002(2) -0.4349(5) 0.0680(16) Uani 1 1 d .
C43 C -0.2298(4) -0.1270(2) -0.3504(7) 0.0713(17) Uani 1 1 d .
C44 C -0.2578(8) -0.1068(3) -0.4549(8) 0.107(3) Uani 1 1 d .
H44A H -0.2763 -0.0758 -0.4445 0.160 Uiso 1 1 calc R
H44B H -0.3141 -0.1230 -0.4848 0.160 Uiso 1 1 calc R
H44C H -0.2014 -0.1086 -0.5032 0.160 Uiso 1 1 calc R
C45 C -0.0804(6) -0.3312(2) -0.4130(6) 0.0753(18) Uani 1 1 d .
H45A H -0.0103 -0.3265 -0.4329 0.090 Uiso 1 1 calc R
H45B H -0.1225 -0.3214 -0.4724 0.090 Uiso 1 1 calc R
C46 C -0.0976(6) -0.3791(3) -0.3923(7) 0.088(2) Uani 1 1 d .
H46A H -0.1693 -0.3843 -0.3819 0.105 Uiso 1 1 calc R
H46B H -0.0763 -0.3964 -0.4545 0.105 Uiso 1 1 calc R
C47 C -0.0431(6) -0.3945(2) -0.2985(7) 0.085(2) Uani 1 1 d .
H47A H -0.0624 -0.4254 -0.2828 0.102 Uiso 1 1 calc R
H47B H 0.0288 -0.3942 -0.3137 0.102 Uiso 1 1 calc R
C48 C -0.1032(8) -0.3218(3) -0.0174(7) 0.109(3) Uani 1 1 d .
H48A H -0.0625 -0.3022 0.0275 0.131 Uiso 1 1 calc R
H48B H -0.1695 -0.3237 0.0155 0.131 Uiso 1 1 calc R
C49 C -0.0628(17) -0.3620(6) -0.0153(9) 0.302(15) Uani 1 1 d .
H49A H -0.1078 -0.3806 0.0274 0.362 Uiso 1 1 calc R
H49B H -0.0007 -0.3592 0.0256 0.362 Uiso 1 1 calc R
C50 C -0.0398(7) -0.3862(3) -0.1028(8) 0.102(3) Uani 1 1 d .
H50A H -0.0745 -0.4149 -0.0971 0.122 Uiso 1 1 calc R
H50B H 0.0321 -0.3925 -0.1005 0.122 Uiso 1 1 calc R
N8 N -0.0626(4) -0.36745(18) -0.2079(5) 0.0762(16) Uani 1 1 d .
O10 O -0.1437(3) -0.24274(13) -0.4189(3) 0.0613(10) Uani 1 1 d .
O11 O -0.1764(5) -0.18882(18) -0.5271(4) 0.1022(18) Uani 1 1 d .
O12 O -0.2347(4) -0.10513(15) -0.2707(5) 0.0879(15) Uani 1 1 d .

loop_
_atom_site_aniso_label
_atom_site_aniso_U_11
_atom_site_aniso_U_22
_atom_site_aniso_U_33
_atom_site_aniso_U_23
_atom_site_aniso_U_13
_atom_site_aniso_U_12
C1 0.050(3) 0.047(3) 0.065(3) 0.003(2) -0.003(2) -0.008(2)
N1 0.049(2) 0.086(3) 0.052(3) -0.005(2) 0.003(2) -0.021(2)
N2 0.050(2) 0.082(3) 0.048(2) -0.009(2) 0.004(2) -0.021(2)
N3 0.054(3) 0.078(3) 0.042(2) -0.007(2) 0.0080(19) -0.015(2)
C2 0.042(2) 0.047(2) 0.027(2) 0.0000(17) -0.0016(17) -0.0033(18)
N4 0.046(2) 0.084(3) 0.035(2) 0.007(2) -0.0064(18) -0.025(2)
N5 0.043(2) 0.090(3) 0.033(2) 0.002(2) -0.0015(17) -0.019(2)
N6 0.038(2) 0.088(3) 0.038(2) 0.006(2) -0.0081(17) -0.017(2)
C3 0.033(2) 0.048(2) 0.040(2) 0.004(2) 0.0079(19) -0.0004(17)
C4 0.034(3) 0.056(3) 0.180(9) 0.016(4) 0.017(4) -0.007(2)
C5 0.041(3) 0.061(4) 0.272(14) 0.022(6) 0.027(6) 0.004(3)
C6 0.062(4) 0.050(3) 0.170(9) 0.006(4) -0.005(5) 0.001(3)
C7 0.045(3) 0.063(3) 0.113(6) -0.005(4) -0.007(4) -0.017(3)
C8 0.038(2) 0.059(3) 0.064(3) -0.003(3) -0.004(2) -0.005(2)
C9 0.109(6) 0.094(5) 0.090(5) 0.034(4) -0.038(5) -0.028(4)
S1 0.0336(5) 0.0531(6) 0.0257(5) 0.0005(4) -0.0002(4) 0.0018(4)
O1 0.0393(17) 0.074(2) 0.0342(17) 0.0025(15) -0.0046(14) 0.0103(15)
O2 0.0429(18) 0.071(2) 0.0313(17) -0.0087(15) 0.0006(13) 0.0024(15)
O3 0.0443(17) 0.0538(18) 0.0449(18) 0.0112(15) 0.0006(14) -0.0062(14)
C10 0.033(2) 0.053(3) 0.060(3) 0.007(2) -0.011(2) -0.0035(19)
C11 0.038(2) 0.068(3) 0.062(3) 0.006(3) -0.004(2) -0.010(2)
C12 0.055(3) 0.061(3) 0.094(5) 0.012(3) -0.018(3) -0.017(3)
C13 0.074(4) 0.061(3) 0.073(4) 0.003(3) -0.014(3) -0.004(3)
C14 0.052(3) 0.065(3) 0.100(5) 0.001(3) -0.005(3) 0.000(3)
C15 0.038(3) 0.055(3) 0.115(6) -0.005(3) -0.015(3) -0.005(2)
C16 0.092(5) 0.093(5) 0.063(4) -0.017(4) -0.006(4) -0.012(4)
S2 0.0374(6) 0.0536(7) 0.0487(9) 0.0019(5) 0.0005(5) 0.0022(5)
O4 0.0545(19) 0.057(2) 0.050(2) -0.0127(16) -0.0002(16) -0.0039(16)
O5 0.0421(18) 0.085(3) 0.054(2) 0.0015(19) 0.0034(16) 0.0099(17)
O6 0.048(2) 0.072(2) 0.045(2) 0.0094(17) -0.0039(15) 0.0045(16)
C17 0.047(3) 0.070(3) 0.041(3) 0.018(2) -0.009(2) -0.020(2)
C18 0.038(2) 0.065(3) 0.049(3) 0.018(2) -0.002(2) -0.015(2)
C19 0.062(3) 0.069(3) 0.041(3) 0.014(2) 0.010(2) -0.009(3)
C20 0.068(3) 0.073(4) 0.021(2) 0.012(2) 0.008(2) -0.016(3)
C21 0.039(2) 0.062(3) 0.023(2) 0.0065(19) -0.0018(18) -0.014(2)
C22 0.040(2) 0.076(3) 0.027(2) 0.007(2) -0.0011(18) -0.020(2)
C23 0.044(2) 0.070(3) 0.031(2) 0.012(2) -0.0033(19) -0.015(2)
C24 0.053(3) 0.073(4) 0.061(3) -0.001(3) 0.000(3) -0.018(3)
C25 0.105(6) 0.090(5) 0.057(4) -0.008(3) 0.018(4) -0.035(4)
C26 0.059(4) 0.089(5) 0.096(6) -0.008(4) 0.001(4) -0.024(3)
C27 0.167(11) 0.106(7) 0.163(11) -0.038(7) 0.047(9) -0.008(7)
C28 0.089(5) 0.080(5) 0.137(8) 0.060(5) -0.035(5) -0.015(4)
C29 0.161(10) 0.089(6) 0.095(7) 0.041(5) -0.011(6) -0.009(6)
C30 0.130(6) 0.095(5) 0.047(4) 0.030(3) -0.031(4) -0.040(5)
C31 0.081(5) 0.064(4) 0.129(7) 0.006(4) 0.003(5) -0.011(3)
C32 0.124(7) 0.083(5) 0.093(6) -0.002(4) 0.018(5) 0.015(5)
C33 0.124(7) 0.079(5) 0.079(5) 0.009(4) 0.038(5) 0.002(4)
N7 0.057(3) 0.060(3) 0.081(4) 0.013(3) -0.007(3) -0.010(2)
O7 0.103(4) 0.096(3) 0.042(2) 0.003(2) 0.006(2) -0.027(3)
O8 0.241(9) 0.120(5) 0.077(4) -0.020(3) 0.073(5) -0.020(5)
O9 0.091(4) 0.080(3) 0.102(4) 0.015(3) 0.002(3) 0.003(3)
C34 0.046(3) 0.064(3) 0.049(3) 0.004(2) 0.002(2) -0.010(2)
C35 0.047(3) 0.059(3) 0.082(5) 0.015(3) -0.013(3) -0.023(2)
C36 0.096(5) 0.069(4) 0.060(4) 0.019(3) -0.029(3) -0.040(3)
C37 0.090(5) 0.071(4) 0.050(3) -0.004(3) -0.010(3) -0.033(3)
C38 0.049(3) 0.063(3) 0.038(2) 0.006(2) -0.009(2) -0.026(2)
C39 0.036(2) 0.071(3) 0.044(3) 0.007(2) -0.002(2) -0.015(2)
C40 0.046(2) 0.067(3) 0.035(2) -0.010(2) -0.001(2) -0.021(2)
C41 0.030(2) 0.067(3) 0.062(3) 0.000(3) -0.003(2) -0.012(2)
C42 0.067(4) 0.075(4) 0.062(4) -0.002(3) -0.007(3) -0.002(3)
C43 0.043(3) 0.066(4) 0.104(5) -0.007(4) -0.005(3) -0.009(3)
C44 0.109(6) 0.081(5) 0.130(8) 0.006(5) -0.010(6) 0.010(5)
C45 0.081(4) 0.069(4) 0.075(4) -0.002(3) 0.018(4) 0.008(3)
C46 0.093(5) 0.084(5) 0.087(5) -0.015(4) 0.024(4) -0.006(4)
C47 0.089(5) 0.070(4) 0.094(6) 0.004(4) 0.003(4) 0.000(4)
C48 0.173(9) 0.088(5) 0.067(5) 0.028(4) -0.027(5) -0.046(6)
C49 0.50(3) 0.35(2) 0.060(6) 0.074(10) 0.043(12) 0.29(3)
C50 0.116(7) 0.080(5) 0.109(7) 0.047(5) -0.044(6) -0.026(5)
N8 0.070(3) 0.069(3) 0.089(4) 0.023(3) -0.015(3) -0.020(3)
O10 0.074(3) 0.069(2) 0.041(2) -0.0005(17) 0.0015(18) -0.002(2)
O11 0.161(5) 0.092(3) 0.054(3) 0.014(2) -0.018(3) 0.012(3)
O12 0.080(3) 0.070(3) 0.114(4) -0.017(3) 0.011(3) -0.003(2)

loop_
_atom_type_symbol
_atom_type_description
_atom_type_scat_dispersion_real
_atom_type_scat_dispersion_imag
_atom_type_scat_source
C C 0.0033 0.0016 'International Tables Vol C Tables 4.2.6.8 and 6.1.1.4'
H H 0.0000 0.0000 'International Tables Vol C Tables 4.2.6.8 and 6.1.1.4'
N N 0.0061 0.0033 'International Tables Vol C Tables 4.2.6.8 and 6.1.1.4'
O O 0.0106 0.0060 'International Tables Vol C Tables 4.2.6.8 and 6.1.1.4'
S S 0.1246 0.1234 'International Tables Vol C Tables 4.2.6.8 and 6.1.1.4'

loop_
_geom_angle_atom_site_label_1
_geom_angle_atom_site_label_2
_geom_angle_atom_site_label_3
_geom_angle
N3 C1 N1 120.9(5)
N3 C1 N2 120.9(5)
N1 C1 N2 118.2(5)
C1 N1 H1A 120.0
C1 N1 H1B 120.0
H1A N1 H1B 120.0
C1 N2 H2A 120.0
C1 N2 H2B 120.0
H2A N2 H2B 120.0
C1 N3 H3A 120.0
C1 N3 H3B 120.0
H3A N3 H3B 120.0
N6 C2 N5 121.2(4)
N6 C2 N4 119.4(4)
N5 C2 N4 119.4(4)
C2 N4 H4A 120.0
C2 N4 H4B 120.0
H4A N4 H4B 120.0
C2 N5 H5A 120.0
C2 N5 H5B 120.0
H5A N5 H5B 120.0
C2 N6 H6A 120.0
C2 N6 H6B 120.0
H6A N6 H6B 120.0
C4 C3 C8 119.7(5)
C4 C3 S1 119.5(4)
C8 C3 S1 120.8(4)
C3 C4 C5 118.8(5)
C3 C4 H4 120.6
C5 C4 H4 120.6
C4 C5 C6 121.3(6)
C4 C5 H5 119.4
C6 C5 H5 119.4
C7 C6 C5 117.3(6)
C7 C6 C9 124.3(6)
C5 C6 C9 118.4(6)
C8 C7 C6 121.2(5)
C8 C7 H7 119.4
C6 C7 H7 119.4
C7 C8 C3 120.6(5)
C7 C8 H8 119.7
C3 C8 H8 119.7
C16 C9 C6 100.7(7)
C16 C9 H9A 111.6
C6 C9 H9A 111.6
C16 C9 H9B 111.6
C6 C9 H9B 111.6
H9A C9 H9B 109.4
O2 S1 O1 111.6(2)
O2 S1 O3 111.7(2)
O1 S1 O3 113.6(2)
O2 S1 C3 106.6(2)
O1 S1 C3 106.3(2)
O3 S1 C3 106.5(2)
C11 C10 C15 119.8(5)
C11 C10 S2 121.1(4)
C15 C10 S2 118.5(4)
C10 C11 C12 120.2(5)
C10 C11 H11 119.9
C12 C11 H11 119.9
C11 C12 C13 120.9(5)
C11 C12 H12 119.6
C13 C12 H12 119.6
C14 C13 C12 118.3(6)
C14 C13 C16 119.9(6)
C12 C13 C16 121.7(6)
C13 C14 C15 120.7(6)
C13 C14 H14 119.7
C15 C14 H14 119.7
C10 C15 C14 120.0(5)
C10 C15 H15 120.0
C14 C15 H15 120.0
C9 C16 C13 106.7(6)
C9 C16 H16A 110.4
C13 C16 H16A 110.4
C9 C16 H16B 110.4
C13 C16 H16B 110.4
H16A C16 H16B 108.6
O5 S2 O4 113.6(2)
O5 S2 O6 111.5(2)
O4 S2 O6 110.8(2)
O5 S2 C10 107.2(2)
O4 S2 C10 107.0(2)
O6 S2 C10 106.3(3)
C22 C17 C18 118.5(5)
C22 C17 C30 120.0(6)
C18 C17 C30 121.5(6)
N7 C18 C19 119.8(5)
N7 C18 C17 120.2(5)
C19 C18 C17 119.9(5)
C20 C19 C18 119.9(5)
C20 C19 C33 120.8(5)
C18 C19 C33 119.2(6)
C19 C20 C21 121.9(4)
C19 C20 H20 119.1
C21 C20 H20 119.1
C22 C21 C23 119.2(4)
C22 C21 C20 116.7(5)
C23 C21 C20 124.1(4)
O7 C22 C17 119.4(5)
O7 C22 C21 117.5(5)
C17 C22 C21 123.0(5)
C24 C23 C21 122.8(5)
C24 C23 H23 118.6
C21 C23 H23 118.6
C23 C24 C25 118.7(6)
C23 C24 C26 119.1(6)
C25 C24 C26 122.1(6)
O8 C25 O7 114.4(7)
O8 C25 C24 128.3(8)
O7 C25 C24 117.3(6)
O9 C26 C24 118.2(7)
O9 C26 C27 121.8(8)
C24 C26 C27 120.0(8)
C26 C27 H27A 109.5
C26 C27 H27B 109.5
H27A C27 H27B 109.5
C26 C27 H27C 109.5
H27A C27 H27C 109.5
H27B C27 H27C 109.5
C29 C28 N7 113.1(7)
C29 C28 H28A 109.0
N7 C28 H28A 109.0
C29 C28 H28B 109.0
N7 C28 H28B 109.0
H28A C28 H28B 107.8
C28 C29 C30 113.8(8)
C28 C29 H29A 108.8
C30 C29 H29A 108.8
C28 C29 H29B 108.8
C30 C29 H29B 108.8
H29A C29 H29B 107.7
C29 C30 C17 109.7(6)
C29 C30 H30A 109.7
C17 C30 H30A 109.7
C29 C30 H30B 109.7
C17 C30 H30B 109.7
H30A C30 H30B 108.2
C32 C31 N7 114.0(7)
C32 C31 H31A 108.8
N7 C31 H31A 108.8
C32 C31 H31B 108.8
N7 C31 H31B 108.8
H31A C31 H31B 107.7
C31 C32 C33 111.7(8)
C31 C32 H32A 109.3
C33 C32 H32A 109.3
C31 C32 H32B 109.3
C33 C32 H32B 109.3
H32A C32 H32B 107.9
C32 C33 C19 111.8(6)
C32 C33 H33A 109.3
C19 C33 H33A 109.3
C32 C33 H33B 109.3
C19 C33 H33B 109.3
H33A C33 H33B 107.9
C18 N7 C31 120.7(5)
C18 N7 C28 120.3(6)
C31 N7 C28 118.2(6)
C22 O7 C25 124.1(5)
C39 C34 C35 118.9(5)
C39 C34 C45 122.8(5)
C35 C34 C45 118.4(6)
N8 C35 C34 121.9(6)
N8 C35 C36 118.0(6)
C34 C35 C36 120.0(5)
C37 C36 C35 117.7(6)
C37 C36 C48 123.1(7)
C35 C36 C48 119.3(7)
C36 C37 C38 123.0(6)
C36 C37 H37 118.5
C38 C37 H37 118.5
C39 C38 C40 119.7(4)
C39 C38 C37 116.7(5)
C40 C38 C37 123.6(5)
O10 C39 C34 118.4(5)
O10 C39 C38 117.9(5)
C34 C39 C38 123.7(5)
C41 C40 C38 123.0(5)
C41 C40 H40 118.5
C38 C40 H40 118.5
C40 C41 C42 117.0(5)
C40 C41 C43 119.6(6)
C42 C41 C43 123.4(6)
O11 C42 O10 114.5(6)
O11 C42 C41 127.2(6)
O10 C42 C41 118.2(5)
O12 C43 C41 119.1(7)
O12 C43 C44 119.9(6)
C41 C43 C44 121.0(7)
C43 C44 H44A 109.5
C43 C44 H44B 109.5
H44A C44 H44B 109.5
C43 C44 H44C 109.5
H44A C44 H44C 109.5
H44B C44 H44C 109.5
C34 C45 C46 110.4(6)
C34 C45 H45A 109.6
C46 C45 H45A 109.6
C34 C45 H45B 109.6
C46 C45 H45B 109.6
H45A C45 H45B 108.1
C47 C46 C45 111.8(7)
C47 C46 H46A 109.3
C45 C46 H46A 109.3
C47 C46 H46B 109.3
C45 C46 H46B 109.3
H46A C46 H46B 107.9
N8 C47 C46 111.9(6)
N8 C47 H47A 109.2
C46 C47 H47A 109.2
N8 C47 H47B 109.2
C46 C47 H47B 109.2
H47A C47 H47B 107.9
C49 C48 C36 117.7(9)
C49 C48 H48A 107.9
C36 C48 H48A 107.9
C49 C48 H48B 107.9
C36 C48 H48B 107.9
H48A C48 H48B 107.2
C48 C49 C50 124.5(9)
C48 C49 H49A 106.2
C50 C49 H49A 106.2
C48 C49 H49B 106.2
C50 C49 H49B 106.2
H49A C49 H49B 106.4
C49 C50 N8 118.6(8)
C49 C50 H50A 107.7
N8 C50 H50A 107.7
C49 C50 H50B 107.7
N8 C50 H50B 107.7
H50A C50 H50B 107.1
C35 N8 C47 121.1(6)
C35 N8 C50 121.1(7)
C47 N8 C50 117.6(6)
C39 O10 C42 124.2(5)

loop_
_geom_bond_atom_site_label_1
_geom_bond_atom_site_label_2
_geom_bond_distance
C1 N3 1.306(7)
C1 N1 1.330(7)
C1 N2 1.333(7)
N1 H1A 0.8800
N1 H1B 0.8800
N2 H2A 0.8800
N2 H2B 0.8800
N3 H3A 0.8800
N3 H3B 0.8800
C2 N6 1.310(6)
C2 N5 1.317(6)
C2 N4 1.334(6)
N4 H4A 0.8800
N4 H4B 0.8800
N5 H5A 0.8800
N5 H5B 0.8800
N6 H6A 0.8800
N6 H6B 0.8800
C3 C4 1.370(7)
C3 C8 1.377(7)
C3 S1 1.741(5)
C4 C5 1.380(9)
C4 H4 0.9500
C5 C6 1.395(9)
C5 H5 0.9500
C6 C7 1.361(9)
C6 C9 1.596(10)
C7 C8 1.359(8)
C7 H7 0.9500
C8 H8 0.9500
C9 C16 1.504(10)
C9 H9A 0.9900
C9 H9B 0.9900
S1 O2 1.453(3)
S1 O1 1.454(3)
S1 O3 1.455(3)
C10 C11 1.380(7)
C10 C15 1.388(7)
C10 S2 1.750(5)
C11 C12 1.390(8)
C11 H11 0.9500
C12 C13 1.401(9)
C12 H12 0.9500
C13 C14 1.390(8)
C13 C16 1.583(9)
C14 C15 1.405(8)
C14 H14 0.9500
C15 H15 0.9500
C16 H16A 0.9900
C16 H16B 0.9900
S2 O5 1.445(4)
S2 O4 1.453(4)
S2 O6 1.455(4)
C17 C22 1.379(8)
C17 C18 1.405(8)
C17 C30 1.524(7)
C18 N7 1.366(7)
C18 C19 1.403(7)
C19 C20 1.369(8)
C19 C33 1.521(9)
C20 C21 1.410(7)
C20 H20 0.9500
C21 C22 1.399(6)
C21 C23 1.405(7)
C22 O7 1.374(7)
C23 C24 1.359(8)
C23 H23 0.9500
C24 C25 1.424(9)
C24 C26 1.513(10)
C25 O8 1.210(9)
C25 O7 1.395(9)
C26 O9 1.217(9)
C26 C27 1.528(13)
C27 H27A 0.9800
C27 H27B 0.9800
C27 H27C 0.9800
C28 C29 1.456(14)
C28 N7 1.464(10)
C28 H28A 0.9900
C28 H28B 0.9900
C29 C30 1.479(12)
C29 H29A 0.9900
C29 H29B 0.9900
C30 H30A 0.9900
C30 H30B 0.9900
C31 C32 1.416(13)
C31 N7 1.440(11)
C31 H31A 0.9900
C31 H31B 0.9900
C32 C33 1.485(11)
C32 H32A 0.9900
C32 H32B 0.9900
C33 H33A 0.9900
C33 H33B 0.9900
C34 C39 1.363(8)
C34 C35 1.401(8)
C34 C45 1.486(9)
C35 N8 1.369(8)
C35 C36 1.453(10)
C36 C37 1.355(9)
C36 C48 1.515(9)
C37 C38 1.425(8)
C37 H37 0.9500
C38 C39 1.381(7)
C38 C40 1.394(8)
C39 O10 1.357(6)
C40 C41 1.355(8)
C40 H40 0.9500
C41 C42 1.445(9)
C41 C43 1.479(9)
C42 O11 1.221(8)
C42 O10 1.367(8)
C43 O12 1.212(9)
C43 C44 1.508(12)
C44 H44A 0.9800
C44 H44B 0.9800
C44 H44C 0.9800
C45 C46 1.493(10)
C45 H45A 0.9900
C45 H45B 0.9900
C46 C47 1.476(12)
C46 H46A 0.9900
C46 H46B 0.9900
C47 N8 1.437(10)
C47 H47A 0.9900
C47 H47B 0.9900
C48 C49 1.334(16)
C48 H48A 0.9900
C48 H48B 0.9900
C49 C50 1.366(16)
C49 H49A 0.9900
C49 H49B 0.9900
C50 N8 1.483(9)
C50 H50A 0.9900
C50 H50B 0.9900

loop_
_geom_hbond_atom_site_label_D
_geom_hbond_atom_site_label_H
_geom_hbond_atom_site_label_A
_geom_hbond_distance_DH
_geom_hbond_distance_HA
_geom_hbond_distance_DA
_geom_hbond_angle_DHA
_geom_hbond_site_symmetry_A
N1 H1A O6 0.88 1.98 2.854(6) 172.2 4_454
N1 H1B O5 0.88 1.97 2.851(6) 178.0 .
N2 H2A O6 0.88 1.95 2.828(6) 174.5 2_444
N2 H2B O4 0.88 2.02 2.885(6) 169.0 .
N3 H3A O5 0.88 2.12 2.935(6) 154.7 4_454
N3 H3B O4 0.88 2.04 2.903(6) 167.5 2_444
N4 H4A O2 0.88 1.96 2.836(5) 174.4 2_454
N4 H4B O3 0.88 2.03 2.896(5) 166.0 .
N5 H5A O2 0.88 1.96 2.842(5) 174.6 4_354
N5 H5B O1 0.88 1.97 2.846(5) 175.9 .
N6 H6A O1 0.88 2.09 2.914(5) 155.5 4_354
N6 H6B O3 0.88 2.04 2.894(5) 163.8 2_454

loop_
_geom_torsion_atom_site_label_1
_geom_torsion_atom_site_label_2
_geom_torsion_atom_site_label_3
_geom_torsion_atom_site_label_4
_geom_torsion
C8 C3 C4 C5 -1.2(13)
S1 C3 C4 C5 176.4(8)
C3 C4 C5 C6 7.4(17)
C4 C5 C6 C7 -12.6(17)
C4 C5 C6 C9 168.7(10)
C5 C6 C7 C8 11.9(14)
C9 C6 C7 C8 -169.5(8)
C6 C7 C8 C3 -6.1(12)
C4 C3 C8 C7 0.5(10)
S1 C3 C8 C7 -177.0(5)
C7 C6 C9 C16 -94.3(10)
C5 C6 C9 C16 84.3(11)
C4 C3 S1 O2 -89.1(6)
C8 C3 S1 O2 88.4(5)
C4 C3 S1 O1 151.7(6)
C8 C3 S1 O1 -30.8(5)
C4 C3 S1 O3 30.3(6)
C8 C3 S1 O3 -152.2(4)
C15 C10 C11 C12 -4.1(9)
S2 C10 C11 C12 -175.0(5)
C10 C11 C12 C13 6.3(10)
C11 C12 C13 C14 -5.5(11)
C11 C12 C13 C16 179.2(6)
C12 C13 C14 C15 2.6(11)
C16 C13 C14 C15 178.0(7)
C11 C10 C15 C14 1.2(10)
S2 C10 C15 C14 172.3(6)
C13 C14 C15 C10 -0.5(11)
C6 C9 C16 C13 -178.9(5)
C14 C13 C16 C9 -90.3(8)
C12 C13 C16 C9 84.9(8)
C11 C10 S2 O5 -25.9(5)
C15 C10 S2 O5 163.1(5)
C11 C10 S2 O4 -148.1(5)
C15 C10 S2 O4 40.9(6)
C11 C10 S2 O6 93.5(5)
C15 C10 S2 O6 -77.5(6)
C22 C17 C18 N7 178.0(4)
C30 C17 C18 N7 -1.2(8)
C22 C17 C18 C19 0.2(7)
C30 C17 C18 C19 -178.9(5)
N7 C18 C19 C20 -178.4(5)
C17 C18 C19 C20 -0.7(8)
N7 C18 C19 C33 2.9(8)
C17 C18 C19 C33 -179.3(6)
C18 C19 C20 C21 0.5(8)
C33 C19 C20 C21 179.2(6)
C19 C20 C21 C22 0.1(7)
C19 C20 C21 C23 180.0(5)
C18 C17 C22 O7 -177.4(5)
C30 C17 C22 O7 1.7(7)
C18 C17 C22 C21 0.4(7)
C30 C17 C22 C21 179.6(5)
C23 C21 C22 O7 -2.6(6)
C20 C21 C22 O7 177.3(5)
C23 C21 C22 C17 179.5(4)
C20 C21 C22 C17 -0.6(7)
C22 C21 C23 C24 1.6(7)
C20 C21 C23 C24 -178.3(5)
C21 C23 C24 C25 3.1(8)
C21 C23 C24 C26 -179.8(5)
C23 C24 C25 O8 172.7(9)
C26 C24 C25 O8 -4.2(13)
C23 C24 C25 O7 -6.6(9)
C26 C24 C25 O7 176.5(6)
C23 C24 C26 O9 4.4(9)
C25 C24 C26 O9 -178.7(7)
C23 C24 C26 C27 -178.1(8)
C25 C24 C26 C27 -1.2(10)
N7 C28 C29 C30 52.9(11)
C28 C29 C30 C17 -47.7(11)
C22 C17 C30 C29 -156.8(7)
C18 C17 C30 C29 22.4(9)
N7 C31 C32 C33 -54.2(10)
C31 C32 C33 C19 48.1(11)
C20 C19 C33 C32 158.3(7)
C18 C19 C33 C32 -23.0(11)
C19 C18 N7 C31 -7.8(8)
C17 C18 N7 C31 174.5(5)
C19 C18 N7 C28 -177.5(6)
C17 C18 N7 C28 4.8(8)
C32 C31 N7 C18 34.4(9)
C32 C31 N7 C28 -155.7(7)
C29 C28 N7 C18 -30.4(10)
C29 C28 N7 C31 159.7(7)
C17 C22 O7 C25 176.7(6)
C21 C22 O7 C25 -1.2(8)
O8 C25 O7 C22 -173.5(7)
C24 C25 O7 C22 5.8(10)
C39 C34 C35 N8 -179.3(5)
C45 C34 C35 N8 -0.4(8)
C39 C34 C35 C36 0.7(7)
C45 C34 C35 C36 179.6(6)
N8 C35 C36 C37 179.7(5)
C34 C35 C36 C37 -0.3(8)
N8 C35 C36 C48 -0.1(9)
C34 C35 C36 C48 179.9(6)
C35 C36 C37 C38 0.3(9)
C48 C36 C37 C38 -179.9(7)
C36 C37 C38 C39 -0.7(8)
C36 C37 C38 C40 -179.8(5)
C35 C34 C39 O10 179.8(5)
C45 C34 C39 O10 0.9(8)
C35 C34 C39 C38 -1.1(8)
C45 C34 C39 C38 -180.0(5)
C40 C38 C39 O10 -0.6(7)
C37 C38 C39 O10 -179.8(5)
C40 C38 C39 C34 -179.7(5)
C37 C38 C39 C34 1.1(7)
C39 C38 C40 C41 -0.4(7)
C37 C38 C40 C41 178.8(5)
C38 C40 C41 C42 1.8(7)
C38 C40 C41 C43 178.9(4)
C40 C41 C42 O11 -179.1(7)
C43 C41 C42 O11 4.0(10)
C40 C41 C42 O10 -2.3(8)
C43 C41 C42 O10 -179.2(5)
C40 C41 C43 O12 11.7(8)
C42 C41 C43 O12 -171.4(6)
C40 C41 C43 C44 -168.9(6)
C42 C41 C43 C44 8.0(9)
C39 C34 C45 C46 -152.7(6)
C35 C34 C45 C46 28.4(8)
C34 C45 C46 C47 -54.3(8)
C45 C46 C47 N8 52.5(9)
C37 C36 C48 C49 -172.6(15)
C35 C36 C48 C49 7.1(18)
C36 C48 C49 C50 -6(3)
C48 C49 C50 N8 -1(3)
C34 C35 N8 C47 -2.2(8)
C36 C35 N8 C47 177.8(6)
C34 C35 N8 C50 172.3(6)
C36 C35 N8 C50 -7.7(8)
C46 C47 N8 C35 -24.1(9)
C46 C47 N8 C50 161.2(7)
C49 C50 N8 C35 8.9(17)
C49 C50 N8 C47 -176.4(15)
C34 C39 O10 C42 179.2(5)
C38 C39 O10 C42 0.1(7)
O11 C42 O10 C39 178.6(6)
C41 C42 O10 C39 1.4(8)
